data_4085062
loop_
_publ_author_name
'Ge, Fang'
'Kehr, Gerald'
'Daniliuc, Constantin G.'
'Erker, Gerhard'

_publ_section_title
;
 Reactions of Boroles Formed by 1,1-Carboboration
;
_journal_issue 1
_journal_name_full Organometallics
_journal_page_first 229
_journal_paper_doi 10.1021/om501085j
_journal_volume 34
_journal_year 2015
_chemical_formula_sum 'C35 H23 B2 F15 O Si2'
_chemical_formula_weight 822.33
_chemical_name_systematic
; 
 ? 
;
_space_group_IT_number 14
_symmetry_cell_setting monoclinic
_symmetry_space_group_name_Hall '-P 2ybc'
_symmetry_space_group_name_H-M 'P 1 21/c 1'
_atom_sites_solution_hydrogens geom
_atom_sites_solution_primary direct
_atom_sites_solution_secondary difmap
_audit_creation_method SHELXL-97
_cell_angle_alpha 90.00
_cell_angle_beta 102.5530(10)
_cell_angle_gamma 90.00
_cell_formula_units_Z 4
_cell_length_a 10.5302(3)
_cell_length_b 16.2392(4)
_cell_length_c 21.4935(7)
_cell_measurement_reflns_used 6001
_cell_measurement_temperature 223(2)
_cell_measurement_theta_max 68.25
_cell_measurement_theta_min 0.88
_cell_volume 3587.57(18)
_computing_cell_refinement 'Collect (Nonius B.V., 1998)'
_computing_data_collection 'Collect (Nonius B.V., 1998)'
_computing_data_reduction 'Denzo-SMN (Otwinowski & Minor, 1997)'
_computing_molecular_graphics 'XP (BrukerAXS, 2000)'
_computing_publication_material 'SHELXL-97 (Sheldrick, 1997)'
_computing_structure_refinement 'SHELXL-97 (Sheldrick, 1997)'
_computing_structure_solution 'SHELXS-97 (Sheldrick, 1990)'
_diffrn_ambient_temperature 223(2)
_diffrn_measured_fraction_theta_full 0.967
_diffrn_measured_fraction_theta_max 0.967
_diffrn_measurement_device_type 'Nonius KappaCCD APEXII'
_diffrn_measurement_method '\w and \f scans'
_diffrn_radiation_monochromator graphite
_diffrn_radiation_source 'fine-focus sealed tube'
_diffrn_radiation_type CuK\a
_diffrn_radiation_wavelength 1.54178
_diffrn_reflns_av_R_equivalents 0.035
_diffrn_reflns_av_sigmaI/netI 0.0219
_diffrn_reflns_limit_h_max 12
_diffrn_reflns_limit_h_min 0
_diffrn_reflns_limit_k_max 19
_diffrn_reflns_limit_k_min 0
_diffrn_reflns_limit_l_max 25
_diffrn_reflns_limit_l_min -25
_diffrn_reflns_number 25914
_diffrn_reflns_theta_full 67.38
_diffrn_reflns_theta_max 67.38
_diffrn_reflns_theta_min 5.02
_exptl_absorpt_coefficient_mu 1.891
_exptl_absorpt_correction_T_max 0.7646
_exptl_absorpt_correction_T_min 0.5657
_exptl_absorpt_correction_type multi-scan
_exptl_absorpt_process_details 'Denzo (Otwinowski, Borek, Majewski & Minor, 2003)'
_exptl_crystal_colour yellow
_exptl_crystal_density_diffrn 1.522
_exptl_crystal_density_method 'not measured'
_exptl_crystal_description prism
_exptl_crystal_F_000 1656
_exptl_crystal_size_max 0.34
_exptl_crystal_size_mid 0.18
_exptl_crystal_size_min 0.15
_refine_diff_density_max 0.339
_refine_diff_density_min -0.234
_refine_diff_density_rms 0.041
_refine_ls_extinction_method none
_refine_ls_goodness_of_fit_ref 1.042
_refine_ls_hydrogen_treatment constr
_refine_ls_matrix_type full
_refine_ls_number_parameters 502
_refine_ls_number_reflns 6238
_refine_ls_number_restraints 0
_refine_ls_restrained_S_all 1.042
_refine_ls_R_factor_all 0.0446
_refine_ls_R_factor_gt 0.0422
_refine_ls_shift/su_max 0.001
_refine_ls_shift/su_mean 0.000
_refine_ls_structure_factor_coef Fsqd
_refine_ls_weighting_details 'calc w=1/[\s^2^(Fo^2^)+(0.0597P)^2^+1.6646P] where P=(Fo^2^+2Fc^2^)/3'
_refine_ls_weighting_scheme calc
_refine_ls_wR_factor_gt 0.1126
_refine_ls_wR_factor_ref 0.1147
_reflns_number_gt 5757
_reflns_number_total 6238
_reflns_threshold_expression >2sigma(I)
_cod_data_source_file om501085j_si_002.cif
_cod_data_source_block erk7455
_cod_depositor_comments 'Adding full bibliography for 4085059--4085063.cif.'
_cod_original_sg_symbol_H-M P21/c
_cod_database_code 4085062

loop_
_symmetry_equiv_pos_as_xyz
'x, y, z'
'-x, y+1/2, -z+1/2'
'-x, -y, -z'
'x, -y-1/2, z-1/2'

loop_
_atom_site_label
_atom_site_type_symbol
_atom_site_fract_x
_atom_site_fract_y
_atom_site_fract_z
_atom_site_U_iso_or_equiv
_atom_site_adp_type
_atom_site_occupancy
_atom_site_symmetry_multiplicity
_atom_site_calc_flag
_atom_site_refinement_flags
O1 O 0.06646(16) 1.02226(10) 0.31390(7) 0.0605(4) Uani 1 1 d .
B1 B 0.0769(2) 0.89623(12) 0.18503(10) 0.0365(4) Uani 1 1 d .
B2 B 0.3781(2) 0.88035(12) 0.32858(10) 0.0380(4) Uani 1 1 d .
Si1 Si 0.06755(5) 0.72213(3) 0.15724(2) 0.03861(14) Uani 1 1 d .
Si2 Si 0.18580(5) 0.86025(3) 0.07799(2) 0.04182(14) Uani 1 1 d .
C1 C 0.15761(17) 0.92079(10) 0.25026(8) 0.0364(4) Uani 1 1 d .
C2 C 0.28024(17) 0.87389(10) 0.26518(8) 0.0352(4) Uani 1 1 d .
C3 C 0.28117(16) 0.82235(10) 0.21437(8) 0.0341(4) Uani 1 1 d .
C4 C 0.16069(16) 0.82602(10) 0.16105(8) 0.0352(4) Uani 1 1 d .
C5 C -0.0683(2) 0.71092(14) 0.08547(10) 0.0530(5) Uani 1 1 d .
H5A H -0.1204 0.6632 0.0906 0.080 Uiso 1 1 calc R
H5B H -0.0325 0.7039 0.0478 0.080 Uiso 1 1 calc R
H5C H -0.1223 0.7599 0.0807 0.080 Uiso 1 1 calc R
C6 C 0.0009(2) 0.71870(13) 0.23100(10) 0.0496(5) Uani 1 1 d .
H6A H -0.0667 0.7600 0.2282 0.074 Uiso 1 1 calc R
H6B H 0.0702 0.7298 0.2679 0.074 Uiso 1 1 calc R
H6C H -0.0354 0.6646 0.2352 0.074 Uiso 1 1 calc R
C7 C 0.1741(2) 0.63013(12) 0.15335(11) 0.0509(5) Uani 1 1 d .
H7A H 0.2079 0.6094 0.1961 0.076 Uiso 1 1 calc R
H7B H 0.2459 0.6461 0.1343 0.076 Uiso 1 1 calc R
H7C H 0.1235 0.5875 0.1277 0.076 Uiso 1 1 calc R
C8 C 0.0283(2) 0.88403(15) 0.02182(10) 0.0571(5) Uani 1 1 d .
H8A H 0.0453 0.9117 -0.0155 0.086 Uiso 1 1 calc R
H8B H -0.0236 0.9195 0.0428 0.086 Uiso 1 1 calc R
H8C H -0.0186 0.8332 0.0090 0.086 Uiso 1 1 calc R
C9 C 0.2809(2) 0.95823(14) 0.08950(12) 0.0592(6) Uani 1 1 d .
H9A H 0.3547 0.9522 0.1251 0.089 Uiso 1 1 calc R
H9B H 0.2258 1.0027 0.0982 0.089 Uiso 1 1 calc R
H9C H 0.3117 0.9707 0.0512 0.089 Uiso 1 1 calc R
C10 C 0.2638(2) 0.77848(15) 0.03758(11) 0.0595(6) Uani 1 1 d .
H10A H 0.1993 0.7375 0.0195 0.089 Uiso 1 1 calc R
H10B H 0.3332 0.7525 0.0684 0.089 Uiso 1 1 calc R
H10C H 0.2993 0.8031 0.0039 0.089 Uiso 1 1 calc R
C11 C -0.05185(18) 0.94364(12) 0.15481(9) 0.0408(4) Uani 1 1 d .
C12 C -0.0442(2) 1.02944(12) 0.14911(9) 0.0468(4) Uani 1 1 d .
H12 H 0.0366 1.0556 0.1629 0.056 Uiso 1 1 calc R
C13 C -0.1527(2) 1.07668(14) 0.12377(10) 0.0573(6) Uani 1 1 d .
H13 H -0.1444 1.1339 0.1196 0.069 Uiso 1 1 calc R
C14 C -0.2718(2) 1.04020(16) 0.10485(11) 0.0631(6) Uani 1 1 d .
H14 H -0.3455 1.0722 0.0878 0.076 Uiso 1 1 calc R
C15 C -0.2833(2) 0.95635(17) 0.11092(12) 0.0660(6) Uani 1 1 d .
H15 H -0.3651 0.9312 0.0981 0.079 Uiso 1 1 calc R
C16 C -0.1749(2) 0.90870(15) 0.13586(11) 0.0541(5) Uani 1 1 d .
H16 H -0.1848 0.8516 0.1401 0.065 Uiso 1 1 calc R
C21 C 0.11307(18) 0.97481(11) 0.28572(9) 0.0413(4) Uani 1 1 d .
C31 C 0.38905(17) 0.76137(11) 0.21854(9) 0.0385(4) Uani 1 1 d .
F32 F 0.31754(12) 0.68926(7) 0.29971(6) 0.0567(3) Uani 1 1 d .
C32 C 0.40284(19) 0.69742(12) 0.26197(10) 0.0453(4) Uani 1 1 d .
F33 F 0.51050(17) 0.58033(9) 0.31241(8) 0.0882(5) Uani 1 1 d .
C33 C 0.5016(2) 0.64009(13) 0.26922(12) 0.0594(6) Uani 1 1 d .
F34 F 0.68730(16) 0.59068(11) 0.23755(11) 0.1045(6) Uani 1 1 d .
C34 C 0.5906(2) 0.64591(16) 0.23197(14) 0.0686(7) Uani 1 1 d .
F35 F 0.67048(14) 0.71529(12) 0.15204(9) 0.0943(6) Uani 1 1 d .
C35 C 0.5823(2) 0.70869(16) 0.18855(13) 0.0634(6) Uani 1 1 d .
F36 F 0.48514(12) 0.82955(9) 0.14349(7) 0.0641(3) Uani 1 1 d .
C36 C 0.48406(19) 0.76621(13) 0.18309(10) 0.0487(5) Uani 1 1 d .
C41 C 0.33377(18) 0.92486(12) 0.38624(8) 0.0419(4) Uani 1 1 d .
F42 F 0.17109(13) 0.82654(8) 0.38893(6) 0.0627(3) Uani 1 1 d .
C42 C 0.2325(2) 0.89641(13) 0.41172(9) 0.0489(5) Uani 1 1 d .
F43 F 0.08933(17) 0.90779(11) 0.48233(8) 0.0859(5) Uani 1 1 d .
C43 C 0.1896(2) 0.93730(16) 0.45970(10) 0.0603(6) Uani 1 1 d .
F44 F 0.20841(19) 1.04936(11) 0.52993(7) 0.0950(6) Uani 1 1 d .
C44 C 0.2493(3) 1.00879(16) 0.48373(10) 0.0643(7) Uani 1 1 d .
F45 F 0.40809(17) 1.11046(9) 0.48273(7) 0.0848(5) Uani 1 1 d .
C45 C 0.3502(2) 1.03975(14) 0.45990(10) 0.0601(6) Uani 1 1 d .
F46 F 0.49113(13) 1.02890(8) 0.39021(7) 0.0639(3) Uani 1 1 d .
C46 C 0.3915(2) 0.99708(13) 0.41243(9) 0.0491(5) Uani 1 1 d .
C51 C 0.52325(18) 0.84803(12) 0.34380(9) 0.0439(4) Uani 1 1 d .
F52 F 0.47718(14) 0.75869(9) 0.42232(7) 0.0686(4) Uani 1 1 d .
C52 C 0.5639(2) 0.78940(14) 0.39104(10) 0.0527(5) Uani 1 1 d .
F53 F 0.72119(17) 0.70075(12) 0.45111(9) 0.1010(6) Uani 1 1 d .
C53 C 0.6889(2) 0.75891(17) 0.40637(12) 0.0683(7) Uani 1 1 d .
F54 F 0.90172(15) 0.76127(15) 0.39010(10) 0.1145(7) Uani 1 1 d .
C54 C 0.7795(2) 0.7895(2) 0.37556(14) 0.0746(8) Uani 1 1 d .
F55 F 0.83455(15) 0.87957(15) 0.30026(10) 0.1070(6) Uani 1 1 d .
C55 C 0.7457(2) 0.84902(19) 0.32978(13) 0.0708(7) Uani 1 1 d .
F56 F 0.58697(14) 0.93390(10) 0.26857(7) 0.0760(4) Uani 1 1 d .
C56 C 0.6181(2) 0.87651(15) 0.31391(10) 0.0553(5) Uani 1 1 d .

loop_
_atom_site_aniso_label
_atom_site_aniso_U_11
_atom_site_aniso_U_22
_atom_site_aniso_U_33
_atom_site_aniso_U_23
_atom_site_aniso_U_13
_atom_site_aniso_U_12
O1 0.0717(10) 0.0581(9) 0.0522(8) -0.0070(7) 0.0140(7) 0.0262(8)
B1 0.0379(10) 0.0334(10) 0.0387(10) 0.0019(8) 0.0094(8) -0.0029(8)
B2 0.0399(11) 0.0346(10) 0.0396(10) 0.0004(8) 0.0090(9) -0.0003(8)
Si1 0.0385(3) 0.0357(3) 0.0421(3) -0.00204(19) 0.0097(2) -0.00409(19)
Si2 0.0482(3) 0.0417(3) 0.0363(3) -0.0012(2) 0.0108(2) -0.0068(2)
C1 0.0376(9) 0.0331(8) 0.0387(9) -0.0009(7) 0.0088(7) 0.0026(7)
C2 0.0357(9) 0.0323(8) 0.0386(9) 0.0006(7) 0.0103(7) 0.0007(7)
C3 0.0345(9) 0.0325(8) 0.0362(9) 0.0008(7) 0.0098(7) -0.0010(7)
C4 0.0357(9) 0.0345(9) 0.0350(8) -0.0006(7) 0.0073(7) -0.0001(7)
C5 0.0479(11) 0.0545(12) 0.0540(12) -0.0066(9) 0.0052(9) -0.0110(9)
C6 0.0518(11) 0.0470(11) 0.0528(11) 0.0037(9) 0.0175(9) -0.0053(9)
C7 0.0512(11) 0.0386(10) 0.0634(13) -0.0071(9) 0.0134(10) -0.0045(9)
C8 0.0637(13) 0.0662(14) 0.0393(10) 0.0063(10) 0.0063(9) -0.0031(11)
C9 0.0683(14) 0.0511(12) 0.0603(13) 0.0018(10) 0.0185(11) -0.0139(11)
C10 0.0705(15) 0.0623(13) 0.0504(12) -0.0098(10) 0.0234(11) -0.0070(11)
C11 0.0419(10) 0.0439(10) 0.0368(9) 0.0002(7) 0.0088(8) 0.0046(8)
C12 0.0520(11) 0.0437(10) 0.0439(10) 0.0013(8) 0.0087(9) 0.0075(9)
C13 0.0709(15) 0.0503(12) 0.0505(12) 0.0073(9) 0.0128(11) 0.0215(11)
C14 0.0564(13) 0.0733(15) 0.0585(13) 0.0134(11) 0.0102(11) 0.0277(12)
C15 0.0404(11) 0.0826(17) 0.0725(15) 0.0115(13) 0.0066(10) 0.0069(11)
C16 0.0432(11) 0.0556(12) 0.0617(13) 0.0060(10) 0.0077(9) 0.0014(9)
C21 0.0432(10) 0.0409(10) 0.0379(9) 0.0007(8) 0.0046(8) 0.0065(8)
C31 0.0350(9) 0.0379(9) 0.0420(9) -0.0089(7) 0.0070(7) -0.0006(7)
F32 0.0644(7) 0.0516(7) 0.0569(7) 0.0141(5) 0.0193(6) 0.0092(6)
C32 0.0435(10) 0.0411(10) 0.0487(11) -0.0047(8) 0.0045(8) 0.0057(8)
F33 0.0954(11) 0.0605(9) 0.0992(12) 0.0193(8) 0.0003(9) 0.0322(8)
C33 0.0571(13) 0.0466(12) 0.0669(14) -0.0034(10) -0.0032(11) 0.0161(10)
F34 0.0672(10) 0.0905(11) 0.1504(17) -0.0209(11) 0.0120(10) 0.0458(9)
C34 0.0469(12) 0.0618(15) 0.0913(18) -0.0227(14) 0.0021(12) 0.0207(11)
F35 0.0552(8) 0.1185(14) 0.1220(14) -0.0296(11) 0.0476(9) 0.0058(8)
C35 0.0373(11) 0.0750(16) 0.0811(16) -0.0268(13) 0.0203(11) 0.0027(10)
F36 0.0556(7) 0.0728(8) 0.0717(8) 0.0034(7) 0.0306(6) -0.0076(6)
C36 0.0395(10) 0.0529(12) 0.0552(12) -0.0106(9) 0.0136(9) -0.0031(9)
C41 0.0414(10) 0.0464(10) 0.0349(9) -0.0020(8) 0.0019(8) 0.0071(8)
F42 0.0671(8) 0.0632(8) 0.0626(8) 0.0020(6) 0.0244(6) -0.0092(6)
C42 0.0546(12) 0.0508(11) 0.0413(10) 0.0052(8) 0.0103(9) 0.0096(9)
F43 0.0944(11) 0.1027(12) 0.0763(10) 0.0175(9) 0.0534(9) 0.0207(9)
C43 0.0681(14) 0.0722(15) 0.0448(11) 0.0111(11) 0.0217(10) 0.0214(12)
F44 0.1317(15) 0.1028(12) 0.0561(8) -0.0146(8) 0.0324(9) 0.0464(11)
C44 0.0849(17) 0.0710(15) 0.0371(11) -0.0035(10) 0.0135(11) 0.0316(13)
F45 0.1066(12) 0.0657(9) 0.0710(9) -0.0318(7) -0.0053(8) 0.0090(8)
C45 0.0720(15) 0.0551(13) 0.0444(11) -0.0136(10) -0.0070(11) 0.0167(11)
F46 0.0588(7) 0.0582(7) 0.0714(8) -0.0128(6) 0.0066(6) -0.0086(6)
C46 0.0486(11) 0.0527(11) 0.0419(10) -0.0039(9) 0.0007(8) 0.0063(9)
C51 0.0397(10) 0.0500(11) 0.0397(9) -0.0089(8) 0.0037(8) 0.0028(8)
F52 0.0664(8) 0.0701(8) 0.0648(8) 0.0182(7) 0.0046(7) 0.0038(7)
C52 0.0475(11) 0.0569(12) 0.0488(11) -0.0080(9) -0.0003(9) 0.0061(9)
F53 0.0886(11) 0.0982(12) 0.0976(12) 0.0199(10) -0.0207(10) 0.0334(10)
C53 0.0588(14) 0.0704(15) 0.0639(14) -0.0065(12) -0.0124(12) 0.0194(12)
F54 0.0481(8) 0.1615(19) 0.1234(15) -0.0181(14) -0.0043(9) 0.0402(10)
C54 0.0460(13) 0.097(2) 0.0721(16) -0.0198(15) -0.0052(12) 0.0202(13)
F55 0.0525(9) 0.1677(19) 0.1092(14) -0.0100(13) 0.0359(9) -0.0062(10)
C55 0.0421(12) 0.101(2) 0.0713(16) -0.0248(15) 0.0172(11) -0.0032(12)
F56 0.0621(8) 0.0969(11) 0.0720(9) 0.0162(8) 0.0214(7) -0.0077(7)
C56 0.0465(11) 0.0694(14) 0.0492(11) -0.0086(10) 0.0087(9) -0.0006(10)

loop_
_atom_type_symbol
_atom_type_description
_atom_type_scat_dispersion_real
_atom_type_scat_dispersion_imag
_atom_type_scat_source
C C 0.0181 0.0091 'International Tables Vol C Tables 4.2.6.8 and 6.1.1.4'
H H 0.0000 0.0000 'International Tables Vol C Tables 4.2.6.8 and 6.1.1.4'
B B 0.0090 0.0039 'International Tables Vol C Tables 4.2.6.8 and 6.1.1.4'
O O 0.0492 0.0322 'International Tables Vol C Tables 4.2.6.8 and 6.1.1.4'
F F 0.0727 0.0534 'International Tables Vol C Tables 4.2.6.8 and 6.1.1.4'
Si Si 0.2541 0.3302 'International Tables Vol C Tables 4.2.6.8 and 6.1.1.4'

loop_
_geom_angle_atom_site_label_1
_geom_angle_atom_site_label_2
_geom_angle_atom_site_label_3
_geom_angle
C1 B1 C11 120.63(16)
C1 B1 C4 104.33(15)
C11 B1 C4 134.83(16)
C2 B2 C51 126.71(17)
C2 B2 C41 118.19(16)
C51 B2 C41 115.09(16)
C6 Si1 C5 109.63(10)
C6 Si1 C7 110.59(10)
C5 Si1 C7 104.04(10)
C6 Si1 C4 105.61(8)
C5 Si1 C4 114.05(9)
C7 Si1 C4 113.00(8)
C8 Si2 C9 106.55(11)
C8 Si2 C10 105.33(11)
C9 Si2 C10 112.90(11)
C8 Si2 C4 111.98(9)
C9 Si2 C4 107.36(9)
C10 Si2 C4 112.63(9)
C21 C1 C2 128.71(17)
C21 C1 B1 120.66(17)
C2 C1 B1 110.58(15)
C3 C2 C1 107.36(15)
C3 C2 B2 129.13(16)
C1 C2 B2 123.36(15)
C2 C3 C31 119.42(15)
C2 C3 C4 115.26(15)
C31 C3 C4 124.89(15)
C3 C4 B1 102.40(14)
C3 C4 Si2 116.60(12)
B1 C4 Si2 106.74(12)
C3 C4 Si1 109.25(11)
B1 C4 Si1 108.96(11)
Si2 C4 Si1 112.20(8)
Si1 C5 H5A 109.5
Si1 C5 H5B 109.5
H5A C5 H5B 109.5
Si1 C5 H5C 109.5
H5A C5 H5C 109.5
H5B C5 H5C 109.5
Si1 C6 H6A 109.5
Si1 C6 H6B 109.5
H6A C6 H6B 109.5
Si1 C6 H6C 109.5
H6A C6 H6C 109.5
H6B C6 H6C 109.5
Si1 C7 H7A 109.5
Si1 C7 H7B 109.5
H7A C7 H7B 109.5
Si1 C7 H7C 109.5
H7A C7 H7C 109.5
H7B C7 H7C 109.5
Si2 C8 H8A 109.5
Si2 C8 H8B 109.5
H8A C8 H8B 109.5
Si2 C8 H8C 109.5
H8A C8 H8C 109.5
H8B C8 H8C 109.5
Si2 C9 H9A 109.5
Si2 C9 H9B 109.5
H9A C9 H9B 109.5
Si2 C9 H9C 109.5
H9A C9 H9C 109.5
H9B C9 H9C 109.5
Si2 C10 H10A 109.5
Si2 C10 H10B 109.5
H10A C10 H10B 109.5
Si2 C10 H10C 109.5
H10A C10 H10C 109.5
H10B C10 H10C 109.5
C16 C11 C12 116.53(18)
C16 C11 B1 125.87(18)
C12 C11 B1 117.53(17)
C13 C12 C11 121.8(2)
C13 C12 H12 119.1
C11 C12 H12 119.1
C14 C13 C12 120.1(2)
C14 C13 H13 119.9
C12 C13 H13 119.9
C13 C14 C15 119.6(2)
C13 C14 H14 120.2
C15 C14 H14 120.2
C14 C15 C16 120.5(2)
C14 C15 H15 119.7
C16 C15 H15 119.7
C15 C16 C11 121.4(2)
C15 C16 H16 119.3
C11 C16 H16 119.3
O1 C21 C1 175.5(2)
C32 C31 C36 115.57(18)
C32 C31 C3 120.33(16)
C36 C31 C3 124.03(17)
F32 C32 C33 116.91(19)
F32 C32 C31 119.78(16)
C33 C32 C31 123.3(2)
F33 C33 C34 120.5(2)
F33 C33 C32 120.5(2)
C34 C33 C32 119.0(2)
F34 C34 C33 120.4(3)
F34 C34 C35 119.5(3)
C33 C34 C35 120.1(2)
F35 C35 C34 120.4(2)
F35 C35 C36 119.8(3)
C34 C35 C36 119.8(2)
F36 C36 C35 117.71(19)
F36 C36 C31 120.07(18)
C35 C36 C31 122.2(2)
C42 C41 C46 115.59(18)
C42 C41 B2 122.70(18)
C46 C41 B2 121.66(18)
F42 C42 C41 119.36(18)
F42 C42 C43 117.9(2)
C41 C42 C43 122.8(2)
F43 C43 C44 120.0(2)
F43 C43 C42 120.6(2)
C44 C43 C42 119.4(2)
F44 C44 C43 120.1(3)
F44 C44 C45 119.8(2)
C43 C44 C45 120.0(2)
F45 C45 C44 120.3(2)
F45 C45 C46 120.6(2)
C44 C45 C46 119.1(2)
F46 C46 C45 117.7(2)
F46 C46 C41 119.25(18)
C45 C46 C41 123.0(2)
C56 C51 C52 115.52(19)
C56 C51 B2 123.88(19)
C52 C51 B2 120.57(18)
F52 C52 C53 117.7(2)
F52 C52 C51 119.06(18)
C53 C52 C51 123.2(2)
F53 C53 C54 120.6(2)
F53 C53 C52 120.4(3)
C54 C53 C52 119.0(2)
F54 C54 C53 120.0(3)
F54 C54 C55 119.7(3)
C53 C54 C55 120.2(2)
F55 C55 C54 120.2(2)
F55 C55 C56 120.4(3)
C54 C55 C56 119.4(2)
F56 C56 C51 119.05(19)
F56 C56 C55 118.4(2)
C51 C56 C55 122.6(2)

loop_
_geom_bond_atom_site_label_1
_geom_bond_atom_site_label_2
_geom_bond_distance
O1 C21 1.154(2)
B1 C1 1.526(3)
B1 C11 1.572(3)
B1 C4 1.594(3)
B2 C2 1.523(3)
B2 C51 1.581(3)
B2 C41 1.590(3)
Si1 C6 1.869(2)
Si1 C5 1.871(2)
Si1 C7 1.881(2)
Si1 C4 1.9441(18)
Si2 C8 1.867(2)
Si2 C9 1.868(2)
Si2 C10 1.871(2)
Si2 C4 1.9419(18)
C1 C21 1.314(3)
C1 C2 1.473(2)
C2 C3 1.378(2)
C3 C31 1.495(2)
C3 C4 1.515(2)
C5 H5A 0.9700
C5 H5B 0.9700
C5 H5C 0.9700
C6 H6A 0.9700
C6 H6B 0.9700
C6 H6C 0.9700
C7 H7A 0.9700
C7 H7B 0.9700
C7 H7C 0.9700
C8 H8A 0.9700
C8 H8B 0.9700
C8 H8C 0.9700
C9 H9A 0.9700
C9 H9B 0.9700
C9 H9C 0.9700
C10 H10A 0.9700
C10 H10B 0.9700
C10 H10C 0.9700
C11 C16 1.392(3)
C11 C12 1.402(3)
C12 C13 1.385(3)
C12 H12 0.9400
C13 C14 1.367(4)
C13 H13 0.9400
C14 C15 1.376(4)
C14 H14 0.9400
C15 C16 1.386(3)
C15 H15 0.9400
C16 H16 0.9400
C31 C32 1.383(3)
C31 C36 1.385(3)
F32 C32 1.341(2)
C32 C33 1.379(3)
F33 C33 1.332(3)
C33 C34 1.362(4)
F34 C34 1.343(3)
C34 C35 1.372(4)
F35 C35 1.344(3)
C35 C36 1.380(3)
F36 C36 1.337(3)
C41 C42 1.380(3)
C41 C46 1.383(3)
F42 C42 1.345(3)
C42 C43 1.383(3)
F43 C43 1.343(3)
C43 C44 1.367(4)
F44 C44 1.338(3)
C44 C45 1.371(4)
F45 C45 1.342(3)
C45 C46 1.380(3)
F46 C46 1.346(3)
C51 C56 1.380(3)
C51 C52 1.390(3)
F52 C52 1.342(3)
C52 C53 1.378(3)
F53 C53 1.338(3)
C53 C54 1.368(4)
F54 C54 1.337(3)
C54 C55 1.371(4)
F55 C55 1.335(3)
C55 C56 1.386(3)
F56 C56 1.337(3)

loop_
_geom_torsion_atom_site_label_1
_geom_torsion_atom_site_label_2
_geom_torsion_atom_site_label_3
_geom_torsion_atom_site_label_4
_geom_torsion
C11 B1 C1 C21 8.5(3)
C4 B1 C1 C21 -175.99(17)
C11 B1 C1 C2 -173.75(16)
C4 B1 C1 C2 1.73(19)
C21 C1 C2 C3 177.34(19)
B1 C1 C2 C3 -0.1(2)
C21 C1 C2 B2 1.5(3)
B1 C1 C2 B2 -176.03(16)
C51 B2 C2 C3 19.0(3)
C41 B2 C2 C3 -161.89(18)
C51 B2 C2 C1 -166.06(18)
C41 B2 C2 C1 13.0(3)
C1 C2 C3 C31 -174.53(15)
B2 C2 C3 C31 1.0(3)
C1 C2 C3 C4 -1.7(2)
B2 C2 C3 C4 173.86(17)
C2 C3 C4 B1 2.71(19)
C31 C3 C4 B1 175.08(16)
C2 C3 C4 Si2 118.80(14)
C31 C3 C4 Si2 -68.8(2)
C2 C3 C4 Si1 -112.70(14)
C31 C3 C4 Si1 59.67(19)
C1 B1 C4 C3 -2.48(17)
C11 B1 C4 C3 172.04(19)
C1 B1 C4 Si2 -125.49(13)
C11 B1 C4 Si2 49.0(2)
C1 B1 C4 Si1 113.14(13)
C11 B1 C4 Si1 -72.3(2)
C8 Si2 C4 C3 -167.61(13)
C9 Si2 C4 C3 -50.99(16)
C10 Si2 C4 C3 73.90(15)
C8 Si2 C4 B1 -53.94(15)
C9 Si2 C4 B1 62.67(14)
C10 Si2 C4 B1 -172.44(13)
C8 Si2 C4 Si1 65.34(12)
C9 Si2 C4 Si1 -178.05(10)
C10 Si2 C4 Si1 -53.15(13)
C6 Si1 C4 C3 69.10(13)
C5 Si1 C4 C3 -170.47(12)
C7 Si1 C4 C3 -51.92(14)
C6 Si1 C4 B1 -42.03(14)
C5 Si1 C4 B1 78.40(14)
C7 Si1 C4 B1 -163.05(13)
C6 Si1 C4 Si2 -160.01(10)
C5 Si1 C4 Si2 -39.57(12)
C7 Si1 C4 Si2 78.98(11)
C1 B1 C11 C16 -122.4(2)
C4 B1 C11 C16 63.8(3)
C1 B1 C11 C12 54.2(2)
C4 B1 C11 C12 -119.6(2)
C16 C11 C12 C13 -2.3(3)
B1 C11 C12 C13 -179.26(18)
C11 C12 C13 C14 1.5(3)
C12 C13 C14 C15 -0.2(4)
C13 C14 C15 C16 -0.2(4)
C14 C15 C16 C11 -0.7(4)
C12 C11 C16 C15 1.9(3)
B1 C11 C16 C15 178.5(2)
C2 C1 C21 O1 -172(3)
B1 C1 C21 O1 5(3)
C2 C3 C31 C32 65.7(2)
C4 C3 C31 C32 -106.3(2)
C2 C3 C31 C36 -110.9(2)
C4 C3 C31 C36 77.1(2)
C36 C31 C32 F32 178.09(17)
C3 C31 C32 F32 1.2(3)
C36 C31 C32 C33 -1.8(3)
C3 C31 C32 C33 -178.62(18)
F32 C32 C33 F33 -0.6(3)
C31 C32 C33 F33 179.29(19)
F32 C32 C33 C34 -180.0(2)
C31 C32 C33 C34 -0.1(3)
F33 C33 C34 F34 1.1(4)
C32 C33 C34 F34 -179.5(2)
F33 C33 C34 C35 -178.6(2)
C32 C33 C34 C35 0.8(4)
F34 C34 C35 F35 -0.3(4)
C33 C34 C35 F35 179.4(2)
F34 C34 C35 C36 -179.3(2)
C33 C34 C35 C36 0.4(4)
F35 C35 C36 F36 -3.6(3)
C34 C35 C36 F36 175.3(2)
F35 C35 C36 C31 178.58(19)
C34 C35 C36 C31 -2.5(3)
C32 C31 C36 F36 -174.71(17)
C3 C31 C36 F36 2.0(3)
C32 C31 C36 C35 3.0(3)
C3 C31 C36 C35 179.77(19)
C2 B2 C41 C42 61.5(2)
C51 B2 C41 C42 -119.3(2)
C2 B2 C41 C46 -115.8(2)
C51 B2 C41 C46 63.4(2)
C46 C41 C42 F42 -179.99(17)
B2 C41 C42 F42 2.6(3)
C46 C41 C42 C43 0.8(3)
B2 C41 C42 C43 -176.65(19)
F42 C42 C43 F43 -0.2(3)
C41 C42 C43 F43 179.01(19)
F42 C42 C43 C44 -179.62(19)
C41 C42 C43 C44 -0.4(3)
F43 C43 C44 F44 0.2(3)
C42 C43 C44 F44 179.6(2)
F43 C43 C44 C45 -178.9(2)
C42 C43 C44 C45 0.5(3)
F44 C44 C45 F45 0.1(3)
C43 C44 C45 F45 179.1(2)
F44 C44 C45 C46 179.8(2)
C43 C44 C45 C46 -1.1(3)
F45 C45 C46 F46 0.0(3)
C44 C45 C46 F46 -179.73(19)
F45 C45 C46 C41 -178.64(18)
C44 C45 C46 C41 1.6(3)
C42 C41 C46 F46 179.96(17)
B2 C41 C46 F46 -2.6(3)
C42 C41 C46 C45 -1.4(3)
B2 C41 C46 C45 176.06(19)
C2 B2 C51 C56 62.3(3)
C41 B2 C51 C56 -116.8(2)
C2 B2 C51 C52 -119.8(2)
C41 B2 C51 C52 61.0(2)
C56 C51 C52 F52 -179.99(18)
B2 C51 C52 F52 2.0(3)
C56 C51 C52 C53 -2.0(3)
B2 C51 C52 C53 179.9(2)
F52 C52 C53 F53 -0.1(3)
C51 C52 C53 F53 -178.1(2)
F52 C52 C53 C54 -179.6(2)
C51 C52 C53 C54 2.5(4)
F53 C53 C54 F54 -0.1(4)
C52 C53 C54 F54 179.4(2)
F53 C53 C54 C55 180.0(2)
C52 C53 C54 C55 -0.6(4)
F54 C54 C55 F55 -0.8(4)
C53 C54 C55 F55 179.2(2)
F54 C54 C55 C56 178.5(2)
C53 C54 C55 C56 -1.6(4)
C52 C51 C56 F56 -179.03(19)
B2 C51 C56 F56 -1.1(3)
C52 C51 C56 C55 -0.2(3)
B2 C51 C56 C55 177.7(2)
F55 C55 C56 F56 0.1(4)
C54 C55 C56 F56 -179.2(2)
F55 C55 C56 C51 -178.8(2)
C54 C55 C56 C51 2.0(4)
